data_7229607
loop_
_publ_author_name
'Huang, X. H.'
'Shi, L.'
'Ying, S. M.'
'Yan, G. Y.'
'Liu, L. H.'
'Sun, Y. Q.'
'Chen, Y. P.'

_publ_section_title
;
 Two lanthanide metal--organic frameworks as sensitive luminescent sensors
 for the detection of Cr2+ and Cr2O72&#x2212; in aqueous solutions
;
_journal_issue 2
_journal_name_full CrystEngComm
_journal_page_first 189
_journal_paper_doi 10.1039/C7CE01781B
_journal_volume 20
_journal_year 2018
_chemical_formula_sum 'C24 H40 Fe P2'
_chemical_formula_weight 446.35
_space_group_IT_number 15
_space_group_name_Hall '-C 2yc'
_space_group_name_H-M_alt 'C 1 2/c 1'
_symmetry_cell_setting monoclinic
_symmetry_space_group_name_Hall '-C 2yc'
_symmetry_space_group_name_H-M 'C 1 2/c 1'
_atom_sites_solution_hydrogens geom
_atom_sites_solution_primary direct
_atom_sites_solution_secondary difmap
_audit_block_doi 10.5517/cc58jvs
_audit_creation_method SHELXL-97
_audit_update_record
;
2001-01-30 deposited with the CCDC.
2017-11-22 downloaded from the CCDC.
;
_cell_angle_alpha 90.0000(17)
_cell_angle_beta 101.2270(16)
_cell_angle_gamma 90.0000(17)
_cell_formula_units_Z 8
_cell_length_a 16.7440(5)
_cell_length_b 8.9870(2)
_cell_length_c 31.9560(11)
_cell_measurement_reflns_used 599
_cell_measurement_temperature 150.0(1)
_cell_measurement_theta_max 20.0
_cell_measurement_theta_min 3.0
_cell_volume 4716.7(2)
_computing_structure_refinement 'SHELXL-97 (Sheldrick, 1997)'
_computing_structure_solution 'SHELXS-97 (Sheldrick, 1990)'
_diffrn_ambient_temperature 150.0(1)
_diffrn_measured_fraction_theta_full 0.801
_diffrn_measured_fraction_theta_max 0.801
_diffrn_measurement_device_type KappaCCD
_diffrn_radiation_monochromator graphite
_diffrn_radiation_source 'fine-focus sealed tube'
_diffrn_radiation_type MoK\a
_diffrn_radiation_wavelength 0.71070
_diffrn_reflns_av_R_equivalents 0.0000
_diffrn_reflns_av_sigmaI/netI 0.0351
_diffrn_reflns_limit_h_max 23
_diffrn_reflns_limit_h_min 0
_diffrn_reflns_limit_k_max 12
_diffrn_reflns_limit_k_min 0
_diffrn_reflns_limit_l_max 44
_diffrn_reflns_limit_l_min -44
_diffrn_reflns_number 5537
_diffrn_reflns_theta_full 30.04
_diffrn_reflns_theta_max 30.04
_diffrn_reflns_theta_min 1.30
_exptl_absorpt_coefficient_mu 0.782
_exptl_absorpt_correction_T_max 0.8593
_exptl_absorpt_correction_T_min 0.8593
_exptl_crystal_colour orange
_exptl_crystal_density_diffrn 1.257
_exptl_crystal_density_method 'not measured'
_exptl_crystal_description cube
_exptl_crystal_F_000 1920
_exptl_crystal_size_max 0.20
_exptl_crystal_size_mid 0.20
_exptl_crystal_size_min 0.20
_refine_diff_density_max 0.311
_refine_diff_density_min -0.288
_refine_diff_density_rms 0.060
_refine_ls_extinction_method none
_refine_ls_goodness_of_fit_ref 1.052
_refine_ls_hydrogen_treatment mixed
_refine_ls_matrix_type full
_refine_ls_number_parameters 260
_refine_ls_number_reflns 5537
_refine_ls_number_restraints 0
_refine_ls_restrained_S_all 1.052
_refine_ls_R_factor_all 0.0347
_refine_ls_R_factor_gt 0.0307
_refine_ls_shift/su_max 0.002
_refine_ls_shift/su_mean 0.000
_refine_ls_structure_factor_coef Fsqd
_refine_ls_weighting_details 'calc w=1/[\s^2^(Fo^2^)+(0.0393P)^2^+3.7107P] where P=(Fo^2^+2Fc^2^)/3'
_refine_ls_weighting_scheme calc
_refine_ls_wR_factor_gt 0.0813
_refine_ls_wR_factor_ref 0.0839
_reflns_number_gt 5080
_reflns_number_total 5537
_reflns_threshold_expression >2sigma(I)
_cod_data_source_file c7ce01781b2.cif
_cod_data_source_block fepet
_cod_depositor_comments
;
The following automatic conversions were performed:

'_symmetry_cell_setting' value 'Monoclinic' changed to 'monoclinic'
according to
/home/data/users/saulius/crontab/automatic-downloads/rss-feeds/RSC/lib/dictionaries/cif_core.dic
dictionary named 'cif_core.dic' version 2.4.2 from 2011-04-26.

Automatic conversion script
Id: cif_fix_values 4973 2017-02-22 13:04:09Z antanas 

 Adding full bibliography for 7229607--7229608.cif.
;
_cod_original_sg_symbol_H-M 'C 2/c     '
_cod_database_code 7229607

loop_
_symmetry_equiv_pos_as_xyz
'x, y, z'
'-x, y, -z+1/2'
'x+1/2, y+1/2, z'
'-x+1/2, y+1/2, -z+1/2'
'-x, -y, -z'
'x, -y, z-1/2'
'-x+1/2, -y+1/2, -z'
'x+1/2, -y+1/2, z-1/2'

loop_
_atom_site_label
_atom_site_type_symbol
_atom_site_fract_x
_atom_site_fract_y
_atom_site_fract_z
_atom_site_U_iso_or_equiv
_atom_site_adp_type
_atom_site_occupancy
_atom_site_symmetry_multiplicity
_atom_site_calc_flag
_atom_site_refinement_flags
Fe1 Fe 1.0000 0.0000 0.5000 0.01286(7) Uani 1 2 d S
Fe2 Fe 1.5000 0.22280(3) 0.7500 0.01198(7) Uani 1 2 d S
P1 P 1.08120(2) -0.20268(4) 0.520747(15) 0.02027(9) Uani 1 1 d .
P2 P 1.59441(2) 0.37529(4) 0.729204(13) 0.01676(8) Uani 1 1 d .
C1 C 1.02639(9) 0.22041(13) 0.48640(5) 0.0173(3) Uani 1 1 d .
C2 C 1.06731(9) 0.17897(14) 0.52788(5) 0.0164(3) Uani 1 1 d .
C3 C 1.01194(9) 0.12948(14) 0.55449(5) 0.0165(3) Uani 1 1 d .
C4 C 0.92947(9) 0.13487(14) 0.53216(5) 0.0192(3) Uani 1 1 d .
C5 C 1.06633(11) 0.27874(15) 0.45128(6) 0.0257(3) Uani 1 1 d .
H5A H 1.0417 0.2295 0.4241 0.031 Uiso 1 1 calc R
H5B H 1.1249 0.2531 0.4578 0.031 Uiso 1 1 calc R
C6 C 1.05715(14) 0.44703(17) 0.44588(7) 0.0405(5) Uani 1 1 d .
H6A H 0.9992 0.4730 0.4396 0.061 Uiso 1 1 calc R
H6B H 1.0826 0.4796 0.4223 0.061 Uiso 1 1 calc R
H6C H 1.0837 0.4965 0.4723 0.061 Uiso 1 1 calc R
C7 C 1.15844(9) 0.18759(17) 0.54308(6) 0.0262(3) Uani 1 1 d .
H7A H 1.1855 0.1620 0.5191 0.031 Uiso 1 1 calc R
H7B H 1.1752 0.1129 0.5659 0.031 Uiso 1 1 calc R
C8 C 1.18718(11) 0.3406(2) 0.56008(7) 0.0376(5) Uani 1 1 d .
H8A H 1.1762 0.4134 0.5368 0.056 Uiso 1 1 calc R
H8B H 1.2458 0.3375 0.5717 0.056 Uiso 1 1 calc R
H8C H 1.1581 0.3695 0.5826 0.056 Uiso 1 1 calc R
C9 C 1.03810(11) 0.07907(16) 0.59984(5) 0.0255(3) Uani 1 1 d .
H9A H 1.0916 0.0289 0.6029 0.031 Uiso 1 1 calc R
H9B H 0.9984 0.0050 0.6063 0.031 Uiso 1 1 calc R
C10 C 1.04500(11) 0.20489(18) 0.63226(6) 0.0289(4) Uani 1 1 d .
H10A H 1.0873 0.2748 0.6276 0.043 Uiso 1 1 calc R
H10B H 1.0594 0.1638 0.6612 0.043 Uiso 1 1 calc R
H10C H 0.9927 0.2570 0.6289 0.043 Uiso 1 1 calc R
C11 C 0.85632(10) 0.09085(17) 0.55061(7) 0.0296(4) Uani 1 1 d .
H11A H 0.8737 0.0188 0.5740 0.035 Uiso 1 1 calc R
H11B H 0.8162 0.0405 0.5282 0.035 Uiso 1 1 calc R
C12 C 0.81538(10) 0.22286(18) 0.56766(7) 0.0303(4) Uani 1 1 d .
H12A H 0.8546 0.2727 0.5900 0.045 Uiso 1 1 calc R
H12B H 0.7690 0.1878 0.5795 0.045 Uiso 1 1 calc R
H12C H 0.7962 0.2930 0.5444 0.045 Uiso 1 1 calc R
C13 C 1.38900(8) 0.30904(15) 0.71720(5) 0.0158(3) Uani 1 1 d .
C14 C 1.38888(8) 0.15004(14) 0.71464(5) 0.0148(3) Uani 1 1 d .
C15 C 1.40406(8) 0.08170(14) 0.75592(5) 0.0147(3) Uani 1 1 d .
C16 C 1.41571(8) 0.18841(15) 0.78975(5) 0.0152(3) Uani 1 1 d .
C17 C 1.37380(9) 0.40880(16) 0.67849(5) 0.0223(3) Uani 1 1 d .
H17A H 1.3180 0.3903 0.6623 0.027 Uiso 1 1 calc R
H17B H 1.4124 0.3817 0.6599 0.027 Uiso 1 1 calc R
C18 C 1.38284(11) 0.57399(17) 0.68885(7) 0.0322(4) Uani 1 1 d .
H18A H 1.3449 0.6021 0.7073 0.048 Uiso 1 1 calc R
H18B H 1.3707 0.6317 0.6623 0.048 Uiso 1 1 calc R
H18C H 1.4388 0.5945 0.7036 0.048 Uiso 1 1 calc R
C19 C 1.37071(9) 0.06709(17) 0.67310(5) 0.0217(3) Uani 1 1 d .
H19A H 1.3995(11) -0.028(2) 0.6772(7) 0.026 Uiso 1 1 d .
H19B H 1.3940(11) 0.1212(19) 0.6513(7) 0.026 Uiso 1 1 d .
C20 C 1.27917(10) 0.0457(2) 0.65693(6) 0.0318(4) Uani 1 1 d .
H20A H 1.2559 -0.0082 0.6784 0.048 Uiso 1 1 calc R
H20B H 1.2702 -0.0115 0.6303 0.048 Uiso 1 1 calc R
H20C H 1.2528 0.1431 0.6517 0.048 Uiso 1 1 calc R
C21 C 1.40507(9) -0.08444(15) 0.76338(5) 0.0205(3) Uani 1 1 d .
H21A H 1.4465 -0.1079 0.7891 0.025 Uiso 1 1 calc R
H21B H 1.4212 -0.1352 0.7388 0.025 Uiso 1 1 calc R
C22 C 1.32265(10) -0.14470(17) 0.76922(7) 0.0300(4) Uani 1 1 d .
H22A H 1.3077 -0.0990 0.7945 0.045 Uiso 1 1 calc R
H22B H 1.3261 -0.2529 0.7730 0.045 Uiso 1 1 calc R
H22C H 1.2812 -0.1209 0.7440 0.045 Uiso 1 1 calc R
C23 C 1.43068(9) 0.15387(17) 0.83654(5) 0.0213(3) Uani 1 1 d .
H23A H 1.4719 0.2240 0.8518 0.026 Uiso 1 1 calc R
H23B H 1.4532 0.0521 0.8412 0.026 Uiso 1 1 calc R
C24 C 1.35359(10) 0.1646(2) 0.85541(6) 0.0314(4) Uani 1 1 d .
H24A H 1.3318 0.2659 0.8517 0.047 Uiso 1 1 calc R
H24B H 1.3668 0.1405 0.8859 0.047 Uiso 1 1 calc R
H24C H 1.3129 0.0942 0.8408 0.047 Uiso 1 1 calc R

loop_
_atom_site_aniso_label
_atom_site_aniso_U_11
_atom_site_aniso_U_22
_atom_site_aniso_U_33
_atom_site_aniso_U_23
_atom_site_aniso_U_13
_atom_site_aniso_U_12
Fe1 0.01393(14) 0.01184(12) 0.01293(14) -0.00083(10) 0.00296(11) -0.00258(9)
Fe2 0.00967(13) 0.01443(12) 0.01179(14) 0.000 0.00198(11) 0.000
P1 0.01904(19) 0.01806(16) 0.0221(2) -0.00043(14) 0.00012(16) 0.00158(13)
P2 0.01557(17) 0.01777(15) 0.01754(19) 0.00155(14) 0.00472(15) -0.00213(12)
C1 0.0222(7) 0.0132(5) 0.0173(7) 0.0001(5) 0.0058(6) -0.0028(5)
C2 0.0188(6) 0.0140(5) 0.0162(7) -0.0025(5) 0.0028(6) -0.0046(5)
C3 0.0236(7) 0.0139(5) 0.0126(7) -0.0029(5) 0.0050(6) -0.0031(5)
C4 0.0221(7) 0.0149(5) 0.0226(8) -0.0036(5) 0.0095(6) -0.0025(5)
C5 0.0395(9) 0.0186(6) 0.0225(9) 0.0006(6) 0.0147(8) -0.0050(6)
C6 0.0728(14) 0.0190(7) 0.0351(12) 0.0028(7) 0.0241(11) -0.0080(8)
C7 0.0184(7) 0.0277(7) 0.0306(10) -0.0060(7) 0.0003(7) -0.0050(6)
C8 0.0288(9) 0.0381(9) 0.0465(13) -0.0149(9) 0.0091(9) -0.0192(7)
C9 0.0430(9) 0.0194(6) 0.0140(7) -0.0004(6) 0.0054(7) -0.0026(6)
C10 0.0382(9) 0.0296(7) 0.0180(8) -0.0061(6) 0.0039(7) -0.0035(7)
C11 0.0278(8) 0.0241(7) 0.0424(12) -0.0074(7) 0.0208(8) -0.0070(6)
C12 0.0232(8) 0.0322(8) 0.0393(11) -0.0045(7) 0.0155(8) 0.0002(6)
C13 0.0115(6) 0.0207(6) 0.0143(7) 0.0015(5) 0.0007(5) 0.0028(5)
C14 0.0095(6) 0.0197(6) 0.0143(7) -0.0007(5) 0.0002(5) 0.0004(5)
C15 0.0096(6) 0.0182(5) 0.0161(7) 0.0011(5) 0.0016(5) -0.0012(5)
C16 0.0116(6) 0.0203(6) 0.0137(7) 0.0003(5) 0.0027(5) -0.0005(5)
C17 0.0219(7) 0.0267(7) 0.0180(8) 0.0061(6) 0.0031(6) 0.0052(6)
C18 0.0376(9) 0.0235(7) 0.0345(11) 0.0111(7) 0.0046(8) 0.0035(7)
C19 0.0186(7) 0.0271(7) 0.0178(7) -0.0053(6) -0.0004(6) -0.0001(6)
C20 0.0223(8) 0.0455(9) 0.0242(9) -0.0069(8) -0.0041(7) -0.0074(7)
C21 0.0169(7) 0.0182(6) 0.0269(9) 0.0023(6) 0.0050(6) -0.0023(5)
C22 0.0225(8) 0.0267(7) 0.0425(12) 0.0045(7) 0.0106(8) -0.0071(6)
C23 0.0187(7) 0.0304(7) 0.0150(7) 0.0021(6) 0.0040(6) 0.0001(6)
C24 0.0287(8) 0.0468(9) 0.0224(9) 0.0010(8) 0.0142(7) 0.0024(7)

loop_
_atom_type_symbol
_atom_type_description
_atom_type_scat_dispersion_real
_atom_type_scat_dispersion_imag
_atom_type_scat_source
Fe Fe 0.3463 0.8444 'International Tables Vol C Tables 4.2.6.8 and 6.1.1.4'
P P 0.1023 0.0942 'International Tables Vol C Tables 4.2.6.8 and 6.1.1.4'
C C 0.0033 0.0016 'International Tables Vol C Tables 4.2.6.8 and 6.1.1.4'
H H 0.0000 0.0000 'International Tables Vol C Tables 4.2.6.8 and 6.1.1.4'

loop_
_citation_id
_citation_doi
_citation_year
1 10.1021/om0005699 2000

loop_
_geom_angle_atom_site_label_1
_geom_angle_atom_site_label_2
_geom_angle_atom_site_label_3
_geom_angle
_geom_angle_site_symmetry_1
_geom_angle_site_symmetry_3
C2 Fe1 C2 180.0 . 5_756
C2 Fe1 C3 40.90(5) . .
C2 Fe1 C3 139.10(5) 5_756 .
C2 Fe1 C3 139.10(5) . 5_756
C2 Fe1 C3 40.90(5) 5_756 5_756
C3 Fe1 C3 180.0 . 5_756
C2 Fe1 C1 39.89(6) . .
C2 Fe1 C1 140.11(6) 5_756 .
C3 Fe1 C1 69.71(6) . .
C3 Fe1 C1 110.29(6) 5_756 .
C2 Fe1 C1 140.11(6) . 5_756
C2 Fe1 C1 39.89(6) 5_756 5_756
C3 Fe1 C1 110.29(6) . 5_756
C3 Fe1 C1 69.71(6) 5_756 5_756
C1 Fe1 C1 180.0 . 5_756
C2 Fe1 C4 110.48(5) . 5_756
C2 Fe1 C4 69.52(5) 5_756 5_756
C3 Fe1 C4 139.97(6) . 5_756
C3 Fe1 C4 40.03(6) 5_756 5_756
C1 Fe1 C4 106.47(5) . 5_756
C1 Fe1 C4 73.53(5) 5_756 5_756
C2 Fe1 C4 69.52(5) . .
C2 Fe1 C4 110.48(5) 5_756 .
C3 Fe1 C4 40.03(6) . .
C3 Fe1 C4 139.97(6) 5_756 .
C1 Fe1 C4 73.53(5) . .
C1 Fe1 C4 106.47(5) 5_756 .
C4 Fe1 C4 180.0 5_756 .
C2 Fe1 P1 75.46(4) . 5_756
C2 Fe1 P1 104.54(4) 5_756 5_756
C3 Fe1 P1 75.61(4) . 5_756
C3 Fe1 P1 104.39(4) 5_756 5_756
C1 Fe1 P1 47.57(4) . 5_756
C1 Fe1 P1 132.43(4) 5_756 5_756
C4 Fe1 P1 132.60(5) 5_756 5_756
C4 Fe1 P1 47.40(5) . 5_756
C2 Fe1 P1 104.54(4) . .
C2 Fe1 P1 75.46(4) 5_756 .
C3 Fe1 P1 104.39(4) . .
C3 Fe1 P1 75.61(4) 5_756 .
C1 Fe1 P1 132.43(4) . .
C1 Fe1 P1 47.57(4) 5_756 .
C4 Fe1 P1 47.40(5) 5_756 .
C4 Fe1 P1 132.59(5) . .
P1 Fe1 P1 180.0 5_756 .
C15 Fe2 C15 105.03(7) 2_856 .
C15 Fe2 C14 112.48(5) 2_856 .
C15 Fe2 C14 40.18(6) . .
C15 Fe2 C14 40.18(6) 2_856 2_856
C15 Fe2 C14 112.47(5) . 2_856
C14 Fe2 C14 143.44(7) . 2_856
C15 Fe2 C13 143.48(6) 2_856 .
C15 Fe2 C13 69.29(5) . .
C14 Fe2 C13 40.03(5) . .
C14 Fe2 C13 176.01(6) 2_856 .
C15 Fe2 C13 69.29(5) 2_856 2_856
C15 Fe2 C13 143.48(6) . 2_856
C14 Fe2 C13 176.01(6) . 2_856
C14 Fe2 C13 40.03(5) 2_856 2_856
C13 Fe2 C13 136.61(8) . 2_856
C15 Fe2 C16 125.93(5) 2_856 .
C15 Fe2 C16 39.99(5) . .
C14 Fe2 C16 69.35(6) . .
C14 Fe2 C16 105.08(6) 2_856 .
C13 Fe2 C16 73.84(6) . .
C13 Fe2 C16 112.78(6) 2_856 .
C15 Fe2 C16 39.99(5) 2_856 2_856
C15 Fe2 C16 125.93(5) . 2_856
C14 Fe2 C16 105.09(6) . 2_856
C14 Fe2 C16 69.35(6) 2_856 2_856
C13 Fe2 C16 112.79(6) . 2_856
C13 Fe2 C16 73.84(6) 2_856 2_856
C16 Fe2 C16 163.05(7) . 2_856
C15 Fe2 P2 168.49(4) 2_856 2_856
C15 Fe2 P2 75.49(4) . 2_856
C14 Fe2 P2 75.58(4) . 2_856
C14 Fe2 P2 128.68(4) 2_856 2_856
C13 Fe2 P2 47.77(4) . 2_856
C13 Fe2 P2 103.23(4) 2_856 2_856
C16 Fe2 P2 47.73(4) . 2_856
C16 Fe2 P2 148.13(4) 2_856 2_856
C15 Fe2 P2 75.50(4) 2_856 .
C15 Fe2 P2 168.49(4) . .
C14 Fe2 P2 128.68(4) . .
C14 Fe2 P2 75.58(4) 2_856 .
C13 Fe2 P2 103.23(4) . .
C13 Fe2 P2 47.77(4) 2_856 .
C16 Fe2 P2 148.13(4) . .
C16 Fe2 P2 47.73(4) 2_856 .
P2 Fe2 P2 106.35(2) 2_856 .
C4 P1 C1 89.83(7) 5_756 5_756
C4 P1 Fe1 60.47(4) 5_756 .
C1 P1 Fe1 60.34(4) 5_756 .
C16 P2 C13 89.92(7) 2_856 2_856
C16 P2 Fe2 60.57(4) 2_856 .
C13 P2 Fe2 60.53(4) 2_856 .
C2 C1 C5 125.68(14) . .
C2 C1 P1 112.92(10) . 5_756
C5 C1 P1 121.37(13) . 5_756
C2 C1 Fe1 68.94(7) . .
C5 C1 Fe1 128.72(10) . .
P1 C1 Fe1 72.09(5) 5_756 .
C1 C2 C3 112.47(13) . .
C1 C2 C7 124.14(13) . .
C3 C2 C7 123.38(15) . .
C1 C2 Fe1 71.18(8) . .
C3 C2 Fe1 69.82(7) . .
C7 C2 Fe1 127.69(10) . .
C4 C3 C2 111.40(14) . .
C4 C3 C9 124.45(13) . .
C2 C3 C9 124.15(14) . .
C4 C3 Fe1 70.92(8) . .
C2 C3 Fe1 69.27(8) . .
C9 C3 Fe1 127.21(9) . .
C3 C4 C11 125.10(15) . .
C3 C4 P1 113.36(10) . 5_756
C11 C4 P1 121.53(13) . 5_756
C3 C4 Fe1 69.06(7) . .
C11 C4 Fe1 128.06(9) . .
P1 C4 Fe1 72.12(5) 5_756 .
C1 C5 C6 112.28(13) . .
C1 C5 H5A 109.1 . .
C6 C5 H5A 109.1 . .
C1 C5 H5B 109.1 . .
C6 C5 H5B 109.1 . .
H5A C5 H5B 107.9 . .
C5 C6 H6A 109.5 . .
C5 C6 H6B 109.5 . .
H6A C6 H6B 109.5 . .
C5 C6 H6C 109.5 . .
H6A C6 H6C 109.5 . .
H6B C6 H6C 109.5 . .
C2 C7 C8 112.99(13) . .
C2 C7 H7A 109.0 . .
C8 C7 H7A 109.0 . .
C2 C7 H7B 109.0 . .
C8 C7 H7B 109.0 . .
H7A C7 H7B 107.8 . .
C7 C8 H8A 109.5 . .
C7 C8 H8B 109.5 . .
H8A C8 H8B 109.5 . .
C7 C8 H8C 109.5 . .
H8A C8 H8C 109.5 . .
H8B C8 H8C 109.5 . .
C3 C9 C10 113.72(13) . .
C3 C9 H9A 108.8 . .
C10 C9 H9A 108.8 . .
C3 C9 H9B 108.8 . .
C10 C9 H9B 108.8 . .
H9A C9 H9B 107.7 . .
C9 C10 H10A 109.5 . .
C9 C10 H10B 109.5 . .
H10A C10 H10B 109.5 . .
C9 C10 H10C 109.5 . .
H10A C10 H10C 109.5 . .
H10B C10 H10C 109.5 . .
C4 C11 C12 113.01(12) . .
C4 C11 H11A 109.0 . .
C12 C11 H11A 109.0 . .
C4 C11 H11B 109.0 . .
C12 C11 H11B 109.0 . .
H11A C11 H11B 107.8 . .
C11 C12 H12A 109.5 . .
C11 C12 H12B 109.5 . .
H12A C12 H12B 109.5 . .
C11 C12 H12C 109.5 . .
H12A C12 H12C 109.5 . .
H12B C12 H12C 109.5 . .
C14 C13 C17 123.26(13) . .
C14 C13 P2 112.73(11) . 2_856
C17 C13 P2 123.99(10) . 2_856
C14 C13 Fe2 69.55(8) . .
C17 C13 Fe2 128.40(9) . .
P2 C13 Fe2 71.70(5) 2_856 .
C13 C14 C15 112.18(12) . .
C13 C14 C19 122.96(13) . .
C15 C14 C19 124.79(12) . .
C13 C14 Fe2 70.42(8) . .
C15 C14 Fe2 69.87(8) . .
C19 C14 Fe2 129.86(9) . .
C16 C15 C14 112.48(12) . .
C16 C15 C21 123.19(13) . .
C14 C15 C21 124.30(13) . .
C16 C15 Fe2 70.51(7) . .
C14 C15 Fe2 69.95(7) . .
C21 C15 Fe2 129.07(9) . .
C15 C16 C23 125.93(13) . .
C15 C16 P2 112.65(11) . 2_856
C23 C16 P2 121.35(10) . 2_856
C15 C16 Fe2 69.49(7) . .
C23 C16 Fe2 129.25(10) . .
P2 C16 Fe2 71.70(5) 2_856 .
C13 C17 C18 114.06(14) . .
C13 C17 H17A 108.7 . .
C18 C17 H17A 108.7 . .
C13 C17 H17B 108.7 . .
C18 C17 H17B 108.7 . .
H17A C17 H17B 107.6 . .
C17 C18 H18A 109.5 . .
C17 C18 H18B 109.5 . .
H18A C18 H18B 109.5 . .
C17 C18 H18C 109.5 . .
H18A C18 H18C 109.5 . .
H18B C18 H18C 109.5 . .
C14 C19 C20 112.21(13) . .
C14 C19 H19A 107.8(12) . .
C20 C19 H19A 111.8(11) . .
C14 C19 H19B 109.8(11) . .
C20 C19 H19B 109.3(12) . .
H19A C19 H19B 105.8(15) . .
C19 C20 H20A 109.5 . .
C19 C20 H20B 109.5 . .
H20A C20 H20B 109.5 . .
C19 C20 H20C 109.5 . .
H20A C20 H20C 109.5 . .
H20B C20 H20C 109.5 . .
C15 C21 C22 112.77(12) . .
C15 C21 H21A 109.0 . .
C22 C21 H21A 109.0 . .
C15 C21 H21B 109.0 . .
C22 C21 H21B 109.0 . .
H21A C21 H21B 107.8 . .
C21 C22 H22A 109.5 . .
C21 C22 H22B 109.5 . .
H22A C22 H22B 109.5 . .
C21 C22 H22C 109.5 . .
H22A C22 H22C 109.5 . .
H22B C22 H22C 109.5 . .
C16 C23 C24 112.95(13) . .
C16 C23 H23A 109.0 . .
C24 C23 H23A 109.0 . .
C16 C23 H23B 109.0 . .
C24 C23 H23B 109.0 . .
H23A C23 H23B 107.8 . .
C23 C24 H24A 109.5 . .
C23 C24 H24B 109.5 . .
H24A C24 H24B 109.5 . .
C23 C24 H24C 109.5 . .
H24A C24 H24C 109.5 . .
H24B C24 H24C 109.5 . .

loop_
_geom_bond_atom_site_label_1
_geom_bond_atom_site_label_2
_geom_bond_distance
_geom_bond_site_symmetry_2
Fe1 C2 2.0639(14) .
Fe1 C2 2.0640(13) 5_756
Fe1 C3 2.0713(14) .
Fe1 C3 2.0713(14) 5_756
Fe1 C1 2.0935(12) .
Fe1 C1 2.0935(12) 5_756
Fe1 C4 2.0959(13) 5_756
Fe1 C4 2.0959(13) .
Fe1 P1 2.2923(4) 5_756
Fe1 P1 2.2923(4) .
Fe2 C15 2.0839(12) 2_856
Fe2 C15 2.0839(12) .
Fe2 C14 2.0850(14) .
Fe2 C14 2.0850(14) 2_856
Fe2 C13 2.0965(14) .
Fe2 C13 2.0966(14) 2_856
Fe2 C16 2.0975(13) .
Fe2 C16 2.0975(13) 2_856
Fe2 P2 2.2864(4) 2_856
Fe2 P2 2.2864(4) .
P1 C4 1.7731(17) 5_756
P1 C1 1.7782(15) 5_756
P2 C16 1.7822(14) 2_856
P2 C13 1.7833(16) 2_856
C1 C2 1.418(2) .
C1 C5 1.508(2) .
C1 P1 1.7782(15) 5_756
C2 C3 1.4449(18) .
C2 C7 1.511(2) .
C3 C4 1.426(2) .
C3 C9 1.500(2) .
C4 C11 1.5117(19) .
C4 P1 1.7731(17) 5_756
C5 C6 1.527(2) .
C5 H5A 0.9900 .
C5 H5B 0.9900 .
C6 H6A 0.9800 .
C6 H6B 0.9800 .
C6 H6C 0.9800 .
C7 C8 1.522(2) .
C7 H7A 0.9900 .
C7 H7B 0.9900 .
C8 H8A 0.9800 .
C8 H8B 0.9800 .
C8 H8C 0.9800 .
C9 C10 1.523(2) .
C9 H9A 0.9900 .
C9 H9B 0.9900 .
C10 H10A 0.9800 .
C10 H10B 0.9800 .
C10 H10C 0.9800 .
C11 C12 1.523(2) .
C11 H11A 0.9900 .
C11 H11B 0.9900 .
C12 H12A 0.9800 .
C12 H12B 0.9800 .
C12 H12C 0.9800 .
C13 C14 1.4313(18) .
C13 C17 1.509(2) .
C13 P2 1.7832(16) 2_856
C14 C15 1.432(2) .
C14 C19 1.501(2) .
C15 C16 1.430(2) .
C15 C21 1.5116(18) .
C16 C23 1.500(2) .
C16 P2 1.7822(14) 2_856
C17 C18 1.522(2) .
C17 H17A 0.9900 .
C17 H17B 0.9900 .
C18 H18A 0.9800 .
C18 H18B 0.9800 .
C18 H18C 0.9800 .
C19 C20 1.531(2) .
C19 H19A 0.976(18) .
C19 H19B 0.989(19) .
C20 H20A 0.9800 .
C20 H20B 0.9800 .
C20 H20C 0.9800 .
C21 C22 1.5272(19) .
C21 H21A 0.9900 .
C21 H21B 0.9900 .
C22 H22A 0.9800 .
C22 H22B 0.9800 .
C22 H22C 0.9800 .
C23 C24 1.530(2) .
C23 H23A 0.9900 .
C23 H23B 0.9900 .
C24 H24A 0.9800 .
C24 H24B 0.9800 .
C24 H24C 0.9800 .
